data_4129957
loop_
_publ_author_name
'Greb, Lutz'
'Mutlu, Hatice'
'Barner-Kowollik, Christopher'
'Lehn, Jean-Marie'

_publ_section_title
;
 Photo- and Metallo-responsive N-Alkyl \a-Bisimines as Orthogonally
 Addressable Main-Chain Functional Groups in Metathesis Polymers.
;
_journal_issue 4
_journal_name_full 'Journal of the American Chemical Society'
_journal_page_first 1142
_journal_page_last 1145
_journal_paper_doi 10.1021/jacs.5b12198
_journal_volume 138
_journal_year 2016
_chemical_formula_sum 'C61.5 H68 Cl11.5 N4 O8 Pd2'
_chemical_formula_weight 1611.67
_space_group_crystal_system monoclinic
_space_group_IT_number 14
_space_group_name_Hall '-P 2yn'
_space_group_name_H-M_alt 'P 1 21/n 1'
_atom_sites_solution_hydrogens geom
_audit_creation_method SHELXL-2014
_cell_angle_alpha 90
_cell_angle_beta 93.436(11)
_cell_angle_gamma 90
_cell_formula_units_Z 4
_cell_length_a 12.1685(14)
_cell_length_b 29.393(4)
_cell_length_c 22.130(3)
_cell_measurement_reflns_used 29389
_cell_measurement_temperature 180(2)
_cell_measurement_theta_max 26.29
_cell_measurement_theta_min 2.09
_cell_volume 7901.0(18)
_computing_cell_refinement 'STOE X-AREA'
_computing_data_collection 'STOE X-AREA'
_computing_data_reduction 'STOE X-RED'
_computing_structure_refinement 'SHELXL-2014 (Sheldrick, 2014)'
_diffrn_ambient_temperature 180(2)
_diffrn_detector_area_resol_mean 6.67
_diffrn_measured_fraction_theta_full 0.937
_diffrn_measured_fraction_theta_max 0.970
_diffrn_measurement_device_type 'STOE IPDS 2T'
_diffrn_measurement_method 'rotation method'
_diffrn_radiation_type MoK\a
_diffrn_radiation_wavelength 0.71073
_diffrn_reflns_av_R_equivalents 0.0705
_diffrn_reflns_av_unetI/netI 0.0692
_diffrn_reflns_Laue_measured_fraction_full 0.937
_diffrn_reflns_Laue_measured_fraction_max 0.970
_diffrn_reflns_limit_h_max 14
_diffrn_reflns_limit_h_min -14
_diffrn_reflns_limit_k_max 35
_diffrn_reflns_limit_k_min -35
_diffrn_reflns_limit_l_max 24
_diffrn_reflns_limit_l_min -26
_diffrn_reflns_number 34024
_diffrn_reflns_point_group_measured_fraction_full 0.937
_diffrn_reflns_point_group_measured_fraction_max 0.970
_diffrn_reflns_theta_full 26.000
_diffrn_reflns_theta_max 25.679
_diffrn_reflns_theta_min 2.080
_diffrn_source 'sealed X-ray tube, 12 x 0.4 mm long-fine focus'
_exptl_absorpt_coefficient_mu 0.891
_exptl_absorpt_correction_T_max 0.9247
_exptl_absorpt_correction_T_min 0.8112
_exptl_absorpt_correction_type integration
_exptl_absorpt_process_details XRED32
_exptl_crystal_colour yellow
_exptl_crystal_density_diffrn 1.355
_exptl_crystal_description spline
_exptl_crystal_F_000 3266
_exptl_crystal_size_max 0.600
_exptl_crystal_size_mid 0.293
_exptl_crystal_size_min 0.140
_refine_diff_density_max 1.019
_refine_diff_density_min -1.346
_refine_diff_density_rms 0.124
_refine_ls_extinction_method none
_refine_ls_goodness_of_fit_ref 1.048
_refine_ls_hydrogen_treatment constr
_refine_ls_matrix_type full
_refine_ls_number_parameters 795
_refine_ls_number_reflns 14538
_refine_ls_number_restraints 0
_refine_ls_restrained_S_all 1.048
_refine_ls_R_factor_all 0.1089
_refine_ls_R_factor_gt 0.0734
_refine_ls_shift/su_max 0.001
_refine_ls_shift/su_mean 0.000
_refine_ls_structure_factor_coef Fsqd
_refine_ls_weighting_details 'w=1/[\s^2^(Fo^2^)+(0.1476P)^2^] where P=(Fo^2^+2Fc^2^)/3'
_refine_ls_weighting_scheme calc
_refine_ls_wR_factor_gt 0.2061
_refine_ls_wR_factor_ref 0.2320
_reflns_Friedel_coverage 0.000
_reflns_number_gt 9607
_reflns_number_total 14538
_reflns_threshold_expression 'I > 2\s(I)'
_cod_data_source_file ja5b12198_si_003.cif
_cod_data_source_block p21n_sq
_cod_original_cell_volume 7901.2(19)
_cod_original_sg_symbol_H-M 'P 21/n'
_cod_original_formula_sum 'C61.50 H68 Cl11.50 N4 O8 Pd2'
_cod_database_code 4129957
_shelx_space_group_comment
; 
The symmetry employed for this shelxl refinement is uniquely defined 
by the following loop, which should always be used as a source of 
symmetry information in preference to the above space-group names. 
They are only intended as comments. 
;
_shelxl_version_number 2014-3

loop_
_space_group_symop_operation_xyz
'x, y, z'
'-x+1/2, y+1/2, -z+1/2'
'-x, -y, -z'
'x-1/2, -y-1/2, z-1/2'

loop_
_atom_site_label
_atom_site_type_symbol
_atom_site_fract_x
_atom_site_fract_y
_atom_site_fract_z
_atom_site_U_iso_or_equiv
_atom_site_adp_type
_atom_site_occupancy
_atom_site_site_symmetry_order
_atom_site_calc_flag
_atom_site_refinement_flags_posn
_atom_site_refinement_flags_adp
_atom_site_refinement_flags_occupancy
_atom_site_disorder_assembly
_atom_site_disorder_group
Pd1 Pd 0.17783(4) 0.83916(2) 0.26595(2) 0.04099(16) Uani 1 1 d . . . . .
Pd2 Pd 0.34637(4) 0.76162(2) 0.26337(3) 0.04416(17) Uani 1 1 d . . . . .
O1 O 0.1169(4) 0.80709(18) 0.1884(2) 0.0602(13) Uani 1 1 d . . . . .
O2 O 0.2149(4) 0.74315(16) 0.1976(2) 0.0577(13) Uani 1 1 d . . . . .
O3 O 0.3037(5) 0.86526(17) 0.2108(2) 0.0584(12) Uani 1 1 d . . . . .
O4 O 0.3993(5) 0.8025(2) 0.1974(3) 0.0691(15) Uani 1 1 d . . . . .
O5 O 0.5212(4) 1.01613(16) 0.3230(3) 0.0633(15) Uani 1 1 d . . . . .
H5 H 0.5873 1.0095 0.3182 0.095 Uiso 1 1 calc R U . . .
O6 O -0.2525(4) 1.00750(18) 0.3132(3) 0.0648(15) Uani 1 1 d . . . . .
H6 H -0.3183 1.0038 0.3217 0.097 Uiso 1 1 calc R U . . .
O7 O 0.7608(4) 0.58636(18) 0.2578(3) 0.0659(14) Uani 1 1 d . . . . .
H7 H 0.7386 0.5640 0.2369 0.099 Uiso 1 1 calc R U . . .
O8 O -0.0097(5) 0.5897(2) 0.2497(4) 0.085(2) Uani 1 1 d . . . . .
H8 H -0.0363 0.5842 0.2831 0.127 Uiso 1 1 calc R U . . .
N1 N 0.2099(4) 0.87583(15) 0.3432(2) 0.0374(11) Uani 1 1 d . . . . .
N2 N 0.0858(4) 0.92203(18) 0.4579(3) 0.0445(12) Uani 1 1 d . . . . .
N3 N 0.3241(4) 0.71421(16) 0.3281(3) 0.0424(12) Uani 1 1 d . . . . .
N4 N 0.4674(5) 0.6484(2) 0.4267(3) 0.0555(15) Uani 1 1 d . . . . .
C1 C 0.1508(5) 0.86519(19) 0.3873(3) 0.0390(14) Uani 1 1 d . . . . .
C2 C 0.1541(5) 0.89036(19) 0.4469(3) 0.0398(14) Uani 1 1 d . . . . .
C3 C 0.0700(5) 0.82960(18) 0.3747(3) 0.0380(13) Uani 1 1 d . . . . .
C4 C 0.0608(5) 0.8158(2) 0.3140(3) 0.0449(15) Uani 1 1 d . . . . .
C5 C -0.0267(5) 0.7871(2) 0.2952(4) 0.0495(17) Uani 1 1 d . . . . .
H5A H -0.0372 0.7785 0.2539 0.059 Uiso 1 1 calc R U . . .
C6 C -0.0966(6) 0.7715(2) 0.3365(4) 0.0559(19) Uani 1 1 d . . . . .
H6A H -0.1568 0.7528 0.3229 0.067 Uiso 1 1 calc R U . . .
C7 C -0.0829(6) 0.7820(2) 0.3970(4) 0.0567(18) Uani 1 1 d . . . . .
H7A H -0.1292 0.7687 0.4252 0.068 Uiso 1 1 calc R U . . .
C8 C -0.0002(5) 0.8123(2) 0.4162(4) 0.0487(16) Uani 1 1 d . . . . .
H8A H 0.0082 0.8211 0.4575 0.058 Uiso 1 1 calc R U . . .
C9 C 0.2398(5) 0.8774(2) 0.4940(3) 0.0421(14) Uani 1 1 d . . . . .
C10 C 0.3191(6) 0.8446(2) 0.4840(3) 0.0543(17) Uani 1 1 d . . . . .
H10 H 0.3154 0.8282 0.4470 0.065 Uiso 1 1 calc R U . . .
C11 C 0.4031(7) 0.8355(3) 0.5271(4) 0.065(2) Uani 1 1 d . . . . .
H11 H 0.4563 0.8129 0.5196 0.078 Uiso 1 1 calc R U . . .
C12 C 0.4096(7) 0.8590(3) 0.5802(4) 0.063(2) Uani 1 1 d . . . . .
H12 H 0.4683 0.8531 0.6094 0.075 Uiso 1 1 calc R U . . .
C13 C 0.3315(7) 0.8915(3) 0.5920(4) 0.065(2) Uani 1 1 d . . . . .
H13 H 0.3369 0.9078 0.6290 0.078 Uiso 1 1 calc R U . . .
C14 C 0.2449(6) 0.9003(2) 0.5497(3) 0.0543(18) Uani 1 1 d . . . . .
H14 H 0.1895 0.9217 0.5585 0.065 Uiso 1 1 calc R U . . .
C15 C 0.0052(5) 0.9376(2) 0.4102(3) 0.0437(14) Uani 1 1 d . . . . .
H15 H 0.0181 0.9211 0.3718 0.052 Uiso 1 1 calc R U . . .
C16 C 0.0196(6) 0.9883(2) 0.4002(4) 0.0557(19) Uani 1 1 d . . . . .
H16A H 0.0952 0.9945 0.3882 0.067 Uiso 1 1 calc R U . . .
H16B H 0.0089 1.0049 0.4383 0.067 Uiso 1 1 calc R U . . .
C17 C -0.0641(6) 1.0054(2) 0.3504(4) 0.0555(19) Uani 1 1 d . . . . .
H17A H -0.0571 1.0389 0.3465 0.067 Uiso 1 1 calc R U . . .
H17B H -0.0472 0.9916 0.3112 0.067 Uiso 1 1 calc R U . . .
C18 C -0.1804(5) 0.9939(2) 0.3640(4) 0.0517(17) Uani 1 1 d . . . . .
H18 H -0.2000 1.0118 0.4001 0.062 Uiso 1 1 calc R U . . .
C19 C -0.1947(6) 0.9434(2) 0.3781(4) 0.0535(18) Uani 1 1 d . . . . .
H19A H -0.1852 0.9253 0.3411 0.064 Uiso 1 1 calc R U . . .
H19B H -0.2702 0.9380 0.3910 0.064 Uiso 1 1 calc R U . . .
C20 C -0.1109(5) 0.9277(2) 0.4283(4) 0.0493(16) Uani 1 1 d . . . . .
H20A H -0.1244 0.9438 0.4664 0.059 Uiso 1 1 calc R U . . .
H20B H -0.1194 0.8946 0.4352 0.059 Uiso 1 1 calc R U . . .
C21 C 0.2852(5) 0.91476(18) 0.3500(3) 0.0395(14) Uani 1 1 d . . . . .
H21 H 0.2767 0.9293 0.3903 0.047 Uiso 1 1 calc R U . . .
C22 C 0.4054(5) 0.89984(19) 0.3459(3) 0.0429(15) Uani 1 1 d . . . . .
H22A H 0.4247 0.8770 0.3777 0.052 Uiso 1 1 calc R U . . .
H22B H 0.4151 0.8857 0.3060 0.052 Uiso 1 1 calc R U . . .
C23 C 0.4800(5) 0.9407(2) 0.3541(4) 0.0490(16) Uani 1 1 d . . . . .
H23A H 0.4734 0.9534 0.3952 0.059 Uiso 1 1 calc R U . . .
H23B H 0.5573 0.9311 0.3507 0.059 Uiso 1 1 calc R U . . .
C24 C 0.4523(5) 0.9770(2) 0.3082(4) 0.0496(16) Uani 1 1 d . . . . .
H24 H 0.4685 0.9655 0.2671 0.059 Uiso 1 1 calc R U . . .
C25 C 0.3317(5) 0.9909(2) 0.3078(4) 0.0498(17) Uani 1 1 d . . . . .
H25A H 0.3152 1.0127 0.2744 0.060 Uiso 1 1 calc R U . . .
H25B H 0.3181 1.0064 0.3464 0.060 Uiso 1 1 calc R U . . .
C26 C 0.2554(5) 0.94973(19) 0.2999(3) 0.0431(15) Uani 1 1 d . . . . .
H26A H 0.2634 0.9358 0.2597 0.052 Uiso 1 1 calc R U . . .
H26B H 0.1779 0.9595 0.3022 0.052 Uiso 1 1 calc R U . . .
C27 C 0.3945(5) 0.7165(2) 0.3759(3) 0.0468(16) Uani 1 1 d . . . . .
C28 C 0.4021(6) 0.6828(2) 0.4268(4) 0.0512(16) Uani 1 1 d . . . . .
C29 C 0.4734(5) 0.7531(2) 0.3754(3) 0.0450(15) Uani 1 1 d . . . . .
C30 C 0.5538(6) 0.7627(3) 0.4218(4) 0.0589(19) Uani 1 1 d . . . . .
H30 H 0.5550 0.7460 0.4586 0.071 Uiso 1 1 calc R U . . .
C31 C 0.6300(6) 0.7960(3) 0.4144(4) 0.062(2) Uani 1 1 d . . . . .
H31 H 0.6821 0.8034 0.4466 0.074 Uiso 1 1 calc R U . . .
C32 C 0.6310(6) 0.8186(2) 0.3604(5) 0.064(2) Uani 1 1 d . . . . .
H32 H 0.6863 0.8408 0.3554 0.077 Uiso 1 1 calc R U . . .
C33 C 0.5522(5) 0.8100(2) 0.3113(4) 0.0569(19) Uani 1 1 d . . . . .
H33 H 0.5548 0.8258 0.2740 0.068 Uiso 1 1 calc R U . . .
C34 C 0.4706(5) 0.7771(2) 0.3204(3) 0.0443(15) Uani 1 1 d . . . . .
C35 C 0.2439(5) 0.6757(2) 0.3223(4) 0.0460(15) Uani 1 1 d . . . . .
H35 H 0.2576 0.6549 0.3577 0.055 Uiso 1 1 calc R U . . .
C36 C 0.1275(5) 0.6932(2) 0.3225(4) 0.0502(16) Uani 1 1 d . . . . .
H36A H 0.1144 0.7156 0.2893 0.060 Uiso 1 1 calc R U . . .
H36B H 0.1166 0.7088 0.3613 0.060 Uiso 1 1 calc R U . . .
C37 C 0.0462(6) 0.6543(2) 0.3141(4) 0.0571(19) Uani 1 1 d . . . . .
H37A H -0.0297 0.6665 0.3126 0.068 Uiso 1 1 calc R U . . .
H37B H 0.0551 0.6335 0.3492 0.068 Uiso 1 1 calc R U . . .
C38 C 0.0631(6) 0.6277(2) 0.2562(4) 0.0577(19) Uani 1 1 d . . . . .
H38 H 0.0493 0.6485 0.2207 0.069 Uiso 1 1 calc R U . . .
C39 C 0.1810(6) 0.6100(2) 0.2563(4) 0.059(2) Uani 1 1 d . . . . .
H39A H 0.1922 0.5943 0.2175 0.071 Uiso 1 1 calc R U . . .
H39B H 0.1941 0.5877 0.2895 0.071 Uiso 1 1 calc R U . . .
C40 C 0.2628(6) 0.6495(2) 0.2647(4) 0.0545(18) Uani 1 1 d . . . . .
H40A H 0.3389 0.6374 0.2666 0.065 Uiso 1 1 calc R U . . .
H40B H 0.2542 0.6702 0.2295 0.065 Uiso 1 1 calc R U . . .
C41 C 0.5329(6) 0.6399(3) 0.3739(4) 0.0575(18) Uani 1 1 d . . . . .
H41 H 0.5141 0.6630 0.3417 0.069 Uiso 1 1 calc R U . . .
C42 C 0.6555(6) 0.6438(3) 0.3947(4) 0.0596(19) Uani 1 1 d . . . . .
H42A H 0.6740 0.6216 0.4273 0.071 Uiso 1 1 calc R U . . .
H42B H 0.6716 0.6747 0.4106 0.071 Uiso 1 1 calc R U . . .
C43 C 0.7245(6) 0.6342(3) 0.3399(4) 0.0588(19) Uani 1 1 d . . . . .
H43A H 0.7108 0.6586 0.3095 0.071 Uiso 1 1 calc R U . . .
H43B H 0.8036 0.6351 0.3533 0.071 Uiso 1 1 calc R U . . .
C44 C 0.6992(6) 0.5894(3) 0.3109(4) 0.0597(19) Uani 1 1 d . . . . .
H44 H 0.7247 0.5648 0.3396 0.072 Uiso 1 1 calc R U . . .
C45 C 0.5767(6) 0.5832(3) 0.2954(4) 0.066(2) Uani 1 1 d . . . . .
H45A H 0.5630 0.5517 0.2811 0.079 Uiso 1 1 calc R U . . .
H45B H 0.5532 0.6042 0.2621 0.079 Uiso 1 1 calc R U . . .
C46 C 0.5086(6) 0.5924(2) 0.3496(4) 0.0604(19) Uani 1 1 d . . . . .
H46A H 0.4293 0.5897 0.3373 0.072 Uiso 1 1 calc R U . . .
H46B H 0.5265 0.5696 0.3817 0.072 Uiso 1 1 calc R U . . .
C47 C 0.3396(6) 0.6927(3) 0.4808(4) 0.0581(18) Uani 1 1 d . . . . .
C48 C 0.2543(7) 0.7238(3) 0.4774(4) 0.066(2) Uani 1 1 d . . . . .
H48 H 0.2383 0.7405 0.4411 0.079 Uiso 1 1 calc R U . . .
C49 C 0.1923(9) 0.7307(4) 0.5271(5) 0.085(3) Uani 1 1 d . . . . .
H49 H 0.1310 0.7508 0.5240 0.102 Uiso 1 1 calc R U . . .
C50 C 0.2181(11) 0.7093(4) 0.5797(6) 0.098(4) Uani 1 1 d . . . . .
H50 H 0.1757 0.7148 0.6136 0.118 Uiso 1 1 calc R U . . .
C51 C 0.3097(13) 0.6781(5) 0.5850(6) 0.116(4) Uani 1 1 d . . . . .
H51 H 0.3301 0.6635 0.6223 0.139 Uiso 1 1 calc R U . . .
C52 C 0.3650(10) 0.6704(4) 0.5354(5) 0.093(3) Uani 1 1 d . . . . .
H52 H 0.4236 0.6489 0.5375 0.111 Uiso 1 1 calc R U . . .
C53 C 0.1449(6) 0.7680(2) 0.1722(3) 0.0537(18) Uani 1 1 d . . . . .
C54 C 0.0855(8) 0.7515(3) 0.1141(4) 0.078(3) Uani 1 1 d . . . . .
H54A H 0.0060 0.7513 0.1189 0.116 Uiso 1 1 calc R U . . .
H54B H 0.1102 0.7207 0.1050 0.116 Uiso 1 1 calc R U . . .
H54C H 0.1020 0.7719 0.0808 0.116 Uiso 1 1 calc R U . . .
C55 C 0.3712(7) 0.8421(3) 0.1842(4) 0.0598(19) Uani 1 1 d . . . . .
C56 C 0.4241(10) 0.8630(4) 0.1307(5) 0.097(3) Uani 1 1 d . . . . .
H56A H 0.4042 0.8453 0.0942 0.145 Uiso 1 1 calc R U . . .
H56B H 0.5043 0.8629 0.1383 0.145 Uiso 1 1 calc R U . . .
H56C H 0.3982 0.8944 0.1251 0.145 Uiso 1 1 calc R U . . .
Cl7 Cl 0.0368(4) 0.1487(2) 0.4058(3) 0.213(3) Uani 1 1 d . . . . .
Cl8 Cl 0.1287(6) 0.2339(3) 0.4439(3) 0.228(3) Uani 1 1 d . . . . .
C60 C 0.1243(13) 0.1922(7) 0.3861(8) 0.152(6) Uani 1 1 d . . . . .
Cl11 Cl 0.4194(7) 0.4738(3) 0.3408(4) 0.173(3) Uiso 0.7 1 d . . P A 2
Cl1B Cl 0.3130(17) 0.4834(6) 0.3559(9) 0.174(6) Uiso 0.3 1 d . . P A 1
Cl1D Cl 0.3913(11) 0.4122(5) 0.4396(6) 0.109(3) Uiso 0.3333 1 d . . P A 1
Cl12 Cl 0.3595(15) 0.3946(6) 0.4430(7) 0.142(5) Uiso 0.3333 1 d . . P A 2
Cl1C Cl 0.3388(10) 0.4227(4) 0.4483(5) 0.104(3) Uiso 0.3333 1 d . . P A 3
C62 C 0.3860(17) 0.4182(7) 0.3657(9) 0.158(6) Uiso 1 1 d . . . . .
Cl1 Cl 0.1529(2) 0.50678(8) 0.00918(12) 0.0787(6) Uani 1 1 d . . . . .
Cl2 Cl 0.1914(3) 0.59505(11) 0.0624(2) 0.1241(12) Uani 1 1 d . . . . .
C57 C 0.0911(8) 0.5557(3) 0.0379(5) 0.073(2) Uani 1 1 d . . . . .
Cl9 Cl 0.6339(8) 0.4768(3) 0.4478(3) 0.134(3) Uani 0.5 1 d . . P B .
Cl10 Cl 0.7513(12) 0.4397(5) 0.5719(7) 0.198(5) Uiso 0.5 1 d . . P B 2
Cl1A Cl 0.7742(10) 0.4224(4) 0.5255(6) 0.172(4) Uiso 0.5 1 d . . P B 1
C61 C 0.6409(19) 0.4484(7) 0.5164(10) 0.086(6) Uani 0.5 1 d . . P . .
Cl3 Cl 0.8368(2) 0.70595(10) 0.20081(14) 0.0934(8) Uani 1 1 d . . . . .
Cl4 Cl 0.6052(3) 0.71777(11) 0.21432(15) 0.1025(9) Uani 1 1 d . . . . .
C58 C 0.7058(8) 0.6866(3) 0.1782(4) 0.072(2) Uani 1 1 d . . . . .
Cl5 Cl 0.8223(6) 0.3970(2) 0.2827(3) 0.211(3) Uani 1 1 d . . . . .
Cl6 Cl 0.5913(5) 0.39669(19) 0.2723(2) 0.197(3) Uani 1 1 d . . . . .
C59 C 0.7059(12) 0.4296(6) 0.2975(6) 0.120(4) Uani 1 1 d . . . . .

loop_
_atom_site_aniso_label
_atom_site_aniso_U_11
_atom_site_aniso_U_22
_atom_site_aniso_U_33
_atom_site_aniso_U_23
_atom_site_aniso_U_13
_atom_site_aniso_U_12
Pd1 0.0378(3) 0.0343(2) 0.0503(3) -0.0049(2) -0.0018(2) -0.00092(19)
Pd2 0.0373(3) 0.0376(3) 0.0578(3) -0.0045(2) 0.0047(2) 0.00132(19)
O1 0.061(3) 0.064(3) 0.056(3) -0.011(2) -0.004(2) -0.001(2)
O2 0.059(3) 0.049(3) 0.064(3) -0.012(2) -0.008(3) 0.005(2)
O3 0.063(3) 0.051(3) 0.063(3) -0.002(2) 0.013(3) -0.006(2)
O4 0.060(3) 0.075(4) 0.074(4) 0.013(3) 0.014(3) 0.009(3)
O5 0.041(3) 0.045(2) 0.103(4) 0.010(3) -0.002(3) -0.013(2)
O6 0.041(3) 0.057(3) 0.095(4) 0.017(3) -0.005(3) 0.007(2)
O7 0.048(3) 0.060(3) 0.091(4) -0.019(3) 0.021(3) -0.004(2)
O8 0.043(3) 0.061(3) 0.150(7) -0.042(4) 0.011(3) -0.014(2)
N1 0.033(2) 0.025(2) 0.055(3) 0.001(2) 0.002(2) 0.0020(19)
N2 0.037(3) 0.044(3) 0.052(3) -0.007(2) -0.001(2) 0.002(2)
N3 0.036(3) 0.034(2) 0.057(3) -0.008(2) 0.000(2) 0.002(2)
N4 0.042(3) 0.060(3) 0.065(4) 0.011(3) 0.012(3) 0.010(3)
C1 0.032(3) 0.031(3) 0.053(4) -0.005(3) -0.004(3) 0.008(2)
C2 0.030(3) 0.034(3) 0.055(4) -0.003(3) 0.001(3) -0.007(2)
C3 0.035(3) 0.027(3) 0.052(4) -0.001(2) -0.002(3) -0.001(2)
C4 0.033(3) 0.037(3) 0.064(4) -0.008(3) -0.006(3) 0.002(2)
C5 0.031(3) 0.045(3) 0.072(5) -0.017(3) 0.001(3) -0.002(3)
C6 0.033(3) 0.044(3) 0.090(6) -0.017(4) 0.003(3) -0.009(3)
C7 0.041(4) 0.049(4) 0.081(5) -0.002(4) 0.011(4) -0.008(3)
C8 0.041(3) 0.045(3) 0.062(4) -0.002(3) 0.009(3) -0.001(3)
C9 0.035(3) 0.035(3) 0.056(4) -0.001(3) 0.001(3) -0.007(2)
C10 0.062(4) 0.050(4) 0.050(4) -0.005(3) -0.002(3) 0.009(3)
C11 0.052(4) 0.071(5) 0.071(5) 0.009(4) -0.005(4) 0.020(4)
C12 0.056(4) 0.074(5) 0.056(5) 0.016(4) -0.012(4) 0.000(4)
C13 0.080(6) 0.062(4) 0.050(4) -0.009(4) -0.013(4) -0.005(4)
C14 0.059(4) 0.047(4) 0.056(4) -0.006(3) -0.003(3) 0.005(3)
C15 0.035(3) 0.039(3) 0.056(4) -0.003(3) -0.002(3) 0.004(3)
C16 0.044(4) 0.037(3) 0.086(5) -0.007(3) -0.004(4) 0.000(3)
C17 0.042(4) 0.040(3) 0.084(5) 0.003(3) -0.006(4) 0.000(3)
C18 0.037(3) 0.038(3) 0.080(5) -0.001(3) -0.002(3) 0.004(3)
C19 0.039(3) 0.042(3) 0.079(5) 0.000(3) -0.002(3) 0.003(3)
C20 0.036(3) 0.040(3) 0.072(5) -0.001(3) 0.004(3) 0.004(3)
C21 0.036(3) 0.026(3) 0.056(4) -0.006(3) -0.006(3) -0.005(2)
C22 0.033(3) 0.033(3) 0.063(4) 0.000(3) -0.001(3) 0.001(2)
C23 0.034(3) 0.040(3) 0.072(5) 0.004(3) -0.009(3) 0.001(3)
C24 0.033(3) 0.042(3) 0.073(5) 0.001(3) -0.001(3) -0.007(3)
C25 0.037(3) 0.030(3) 0.082(5) 0.007(3) -0.004(3) -0.004(3)
C26 0.031(3) 0.033(3) 0.064(4) -0.001(3) -0.004(3) -0.002(2)
C27 0.038(3) 0.037(3) 0.066(4) -0.011(3) 0.002(3) 0.003(3)
C28 0.040(3) 0.050(4) 0.063(4) -0.003(3) 0.002(3) -0.002(3)
C29 0.032(3) 0.045(3) 0.058(4) -0.011(3) 0.007(3) 0.003(3)
C30 0.042(4) 0.059(4) 0.075(5) -0.012(4) -0.004(4) -0.001(3)
C31 0.040(4) 0.067(5) 0.078(6) -0.024(4) -0.003(4) -0.003(3)
C32 0.034(4) 0.045(4) 0.114(7) -0.009(4) 0.001(4) -0.003(3)
C33 0.034(3) 0.043(3) 0.094(6) -0.005(4) 0.013(4) 0.001(3)
C34 0.031(3) 0.036(3) 0.067(4) -0.004(3) 0.007(3) 0.003(2)
C35 0.034(3) 0.033(3) 0.071(5) -0.005(3) 0.003(3) -0.006(2)
C36 0.035(3) 0.044(3) 0.071(5) -0.006(3) 0.005(3) 0.003(3)
C37 0.034(3) 0.047(4) 0.091(6) -0.004(4) 0.008(4) -0.006(3)
C38 0.044(4) 0.041(3) 0.087(6) -0.019(4) -0.003(4) -0.006(3)
C39 0.041(4) 0.035(3) 0.102(6) -0.023(4) 0.005(4) -0.004(3)
C40 0.035(3) 0.043(3) 0.087(6) -0.018(3) 0.009(3) -0.005(3)
C41 0.045(4) 0.055(4) 0.073(5) 0.008(4) 0.009(4) 0.009(3)
C42 0.042(4) 0.068(4) 0.069(5) 0.001(4) 0.006(3) 0.004(3)
C43 0.037(4) 0.062(4) 0.078(5) -0.012(4) 0.011(3) -0.005(3)
C44 0.038(4) 0.057(4) 0.085(6) -0.003(4) 0.010(4) 0.005(3)
C45 0.044(4) 0.052(4) 0.102(7) -0.012(4) 0.013(4) 0.003(3)
C46 0.049(4) 0.047(4) 0.087(6) 0.000(4) 0.013(4) -0.001(3)
C47 0.053(4) 0.057(4) 0.065(5) -0.001(4) 0.015(4) -0.004(3)
C48 0.061(5) 0.055(4) 0.083(6) -0.006(4) 0.010(4) 0.002(4)
C49 0.080(6) 0.090(7) 0.089(7) -0.014(6) 0.026(6) 0.002(5)
C50 0.111(9) 0.092(7) 0.097(8) -0.017(6) 0.055(7) -0.012(7)
C51 0.141(12) 0.119(9) 0.094(8) 0.024(7) 0.050(8) 0.015(9)
C52 0.105(8) 0.099(7) 0.078(7) 0.019(6) 0.034(6) 0.031(6)
C53 0.055(4) 0.051(4) 0.055(4) -0.002(3) -0.001(3) -0.017(3)
C54 0.078(6) 0.077(5) 0.075(6) -0.017(5) -0.018(5) -0.007(5)
C55 0.050(4) 0.067(5) 0.063(5) 0.007(4) 0.008(4) -0.015(4)
C56 0.093(7) 0.108(8) 0.092(7) 0.014(6) 0.035(6) -0.007(6)
Cl7 0.116(3) 0.278(7) 0.245(7) 0.149(6) 0.015(4) 0.017(4)
Cl8 0.219(7) 0.346(9) 0.130(4) 0.055(5) 0.090(4) 0.051(6)
C60 0.104(10) 0.227(19) 0.128(13) -0.004(13) 0.029(9) -0.038(12)
Cl1 0.0725(14) 0.0750(13) 0.0907(16) 0.0034(12) 0.0238(12) 0.0075(11)
Cl2 0.095(2) 0.106(2) 0.173(4) -0.034(2) 0.022(2) -0.0302(17)
C57 0.066(5) 0.062(5) 0.090(6) -0.007(4) 0.001(5) 0.005(4)
Cl9 0.208(9) 0.118(5) 0.080(4) 0.012(4) 0.058(5) 0.005(5)
C61 0.096(14) 0.080(12) 0.084(13) 0.018(10) 0.003(11) -0.020(11)
Cl3 0.0759(15) 0.1041(18) 0.0998(19) -0.0395(15) 0.0015(13) -0.0145(13)
Cl4 0.0988(19) 0.1037(19) 0.108(2) -0.0094(16) 0.0289(17) 0.0367(16)
C58 0.072(5) 0.074(5) 0.071(5) -0.019(4) 0.004(4) 0.000(4)
Cl5 0.221(6) 0.262(6) 0.155(4) 0.056(4) 0.057(4) 0.143(5)
Cl6 0.240(6) 0.210(5) 0.134(3) 0.058(3) -0.051(4) -0.132(5)
C59 0.100(9) 0.158(12) 0.103(9) -0.009(9) 0.004(8) -0.004(9)

loop_
_atom_type_symbol
_atom_type_description
_atom_type_scat_dispersion_real
_atom_type_scat_dispersion_imag
_atom_type_scat_source
C C 0.0033 0.0016 'International Tables Vol C Tables 4.2.6.8 and 6.1.1.4'
H H 0.0000 0.0000 'International Tables Vol C Tables 4.2.6.8 and 6.1.1.4'
Cl Cl 0.1484 0.1585 'International Tables Vol C Tables 4.2.6.8 and 6.1.1.4'
N N 0.0061 0.0033 'International Tables Vol C Tables 4.2.6.8 and 6.1.1.4'
O O 0.0106 0.0060 'International Tables Vol C Tables 4.2.6.8 and 6.1.1.4'
Pd Pd -0.9988 1.0072 'International Tables Vol C Tables 4.2.6.8 and 6.1.1.4'

loop_
_geom_angle_atom_site_label_1
_geom_angle_atom_site_label_2
_geom_angle_atom_site_label_3
_geom_angle
C4 Pd1 N1 80.7(2)
C4 Pd1 O1 93.2(2)
N1 Pd1 O1 169.5(2)
C4 Pd1 O3 178.4(2)
N1 Pd1 O3 100.4(2)
O1 Pd1 O3 85.6(2)
C4 Pd1 Pd2 105.05(18)
N1 Pd1 Pd2 108.28(13)
O1 Pd1 Pd2 81.48(15)
O3 Pd1 Pd2 75.85(14)
C34 Pd2 O4 93.4(3)
C34 Pd2 N3 80.6(2)
O4 Pd2 N3 168.1(2)
C34 Pd2 O2 177.3(3)
O4 Pd2 O2 85.3(2)
N3 Pd2 O2 100.2(2)
C34 Pd2 Pd1 107.77(17)
O4 Pd2 Pd1 79.30(16)
N3 Pd2 Pd1 112.28(15)
O2 Pd2 Pd1 74.40(13)
C53 O1 Pd1 124.5(5)
C53 O2 Pd2 128.4(4)
C55 O3 Pd1 125.9(5)
C55 O4 Pd2 129.1(6)
C1 N1 C21 119.2(5)
C1 N1 Pd1 114.8(4)
C21 N1 Pd1 125.8(4)
C2 N2 C15 120.2(6)
C27 N3 C35 119.7(6)
C27 N3 Pd2 115.0(4)
C35 N3 Pd2 125.0(4)
C28 N4 C41 119.9(6)
N1 C1 C3 115.8(6)
N1 C1 C2 123.8(5)
C3 C1 C2 120.1(6)
N2 C2 C9 119.4(6)
N2 C2 C1 122.6(5)
C9 C2 C1 118.0(5)
C8 C3 C4 120.8(6)
C8 C3 C1 125.1(6)
C4 C3 C1 113.9(6)
C3 C4 C5 118.3(7)
C3 C4 Pd1 113.7(4)
C5 C4 Pd1 128.0(6)
C6 C5 C4 119.7(7)
C5 C6 C7 122.3(6)
C6 C7 C8 118.9(7)
C3 C8 C7 119.7(7)
C10 C9 C14 118.5(6)
C10 C9 C2 122.2(6)
C14 C9 C2 119.2(6)
C11 C10 C9 121.0(7)
C12 C11 C10 120.0(7)
C11 C12 C13 120.5(7)
C12 C13 C14 120.2(7)
C13 C14 C9 119.6(7)
N2 C15 C20 110.1(6)
N2 C15 C16 109.5(5)
C20 C15 C16 110.1(5)
C15 C16 C17 110.4(5)
C18 C17 C16 111.9(7)
O6 C18 C17 108.5(6)
O6 C18 C19 111.0(6)
C17 C18 C19 112.4(5)
C18 C19 C20 111.2(6)
C15 C20 C19 109.9(6)
N1 C21 C22 111.3(5)
N1 C21 C26 109.1(4)
C22 C21 C26 109.5(6)
C23 C22 C21 109.5(5)
C24 C23 C22 112.1(5)
O5 C24 C23 107.9(5)
O5 C24 C25 109.4(5)
C23 C24 C25 111.9(6)
C24 C25 C26 111.5(5)
C25 C26 C21 109.2(5)
N3 C27 C29 115.5(6)
N3 C27 C28 125.1(6)
C29 C27 C28 119.3(6)
N4 C28 C47 120.1(7)
N4 C28 C27 121.9(7)
C47 C28 C27 117.7(6)
C30 C29 C34 120.8(6)
C30 C29 C27 125.3(7)
C34 C29 C27 113.6(6)
C31 C30 C29 120.3(8)
C30 C31 C32 119.6(7)
C31 C32 C33 122.5(7)
C34 C33 C32 117.4(8)
C29 C34 C33 119.1(6)
C29 C34 Pd2 114.6(5)
C33 C34 Pd2 126.2(6)
N3 C35 C36 110.5(5)
N3 C35 C40 109.0(6)
C36 C35 C40 111.4(6)
C35 C36 C37 110.4(5)
C36 C37 C38 111.7(7)
O8 C38 C37 111.8(7)
O8 C38 C39 108.1(5)
C37 C38 C39 110.4(6)
C38 C39 C40 110.1(5)
C35 C40 C39 110.9(7)
N4 C41 C46 109.4(6)
N4 C41 C42 108.2(7)
C46 C41 C42 109.8(6)
C41 C42 C43 108.4(7)
C44 C43 C42 113.1(7)
O7 C44 C43 107.6(6)
O7 C44 C45 111.2(7)
C43 C44 C45 112.2(6)
C44 C45 C46 112.0(7)
C41 C46 C45 109.7(6)
C48 C47 C52 119.1(9)
C48 C47 C28 120.3(8)
C52 C47 C28 120.6(8)
C47 C48 C49 119.7(9)
C50 C49 C48 120.6(11)
C49 C50 C51 120.5(11)
C52 C51 C50 117.7(12)
C51 C52 C47 122.3(11)
O2 C53 O1 127.2(7)
O2 C53 C54 118.6(7)
O1 C53 C54 114.2(7)
O3 C55 O4 125.6(8)
O3 C55 C56 118.3(8)
O4 C55 C56 116.1(9)
Cl7 C60 Cl8 108.7(10)
Cl11 C62 Cl12 132.1(13)
Cl1D C62 Cl1B 100.9(13)
Cl2 C57 Cl1 110.3(5)
Cl9 C61 Cl10 132.0(14)
Cl9 C61 Cl1A 107.5(14)
Cl3 C58 Cl4 110.5(5)
Cl5 C59 Cl6 105.9(9)

loop_
_geom_bond_atom_site_label_1
_geom_bond_atom_site_label_2
_geom_bond_distance
Pd1 C4 1.952(7)
Pd1 N1 2.040(5)
Pd1 O1 2.057(5)
Pd1 O3 2.156(6)
Pd1 Pd2 3.0691(7)
Pd2 C34 1.964(6)
Pd2 O4 2.026(6)
Pd2 N3 2.029(6)
Pd2 O2 2.166(5)
O1 C53 1.256(9)
O2 C53 1.232(9)
O3 C55 1.242(10)
O4 C55 1.243(9)
O5 C24 1.450(7)
O6 C18 1.441(9)
O7 C44 1.434(10)
O8 C38 1.428(8)
N1 C1 1.284(9)
N1 C21 1.468(7)
N2 C2 1.280(8)
N2 C15 1.470(8)
N3 C27 1.323(8)
N3 C35 1.494(8)
N4 C28 1.286(9)
N4 C41 1.474(10)
C1 C3 1.451(8)
C1 C2 1.511(9)
C2 C9 1.479(8)
C3 C8 1.386(10)
C3 C4 1.401(10)
C4 C5 1.402(9)
C5 C6 1.364(11)
C6 C7 1.374(12)
C7 C8 1.392(10)
C9 C10 1.392(10)
C9 C14 1.402(10)
C10 C11 1.382(10)
C11 C12 1.362(12)
C12 C13 1.383(12)
C13 C14 1.391(10)
C15 C20 1.519(9)
C15 C16 1.519(9)
C16 C17 1.539(10)
C17 C18 1.503(10)
C18 C19 1.529(9)
C19 C20 1.533(9)
C21 C22 1.534(8)
C21 C26 1.540(9)
C22 C23 1.511(8)
C23 C24 1.497(9)
C24 C25 1.522(9)
C25 C26 1.530(8)
C27 C29 1.443(9)
C27 C28 1.498(10)
C28 C47 1.482(11)
C29 C30 1.404(10)
C29 C34 1.406(10)
C30 C31 1.364(11)
C31 C32 1.369(13)
C32 C33 1.428(11)
C33 C34 1.407(9)
C35 C36 1.507(9)
C35 C40 1.520(11)
C36 C37 1.517(9)
C37 C38 1.525(11)
C38 C39 1.527(10)
C39 C40 1.534(9)
C41 C46 1.521(10)
C41 C42 1.538(10)
C42 C43 1.542(12)
C43 C44 1.489(10)
C44 C45 1.520(10)
C45 C46 1.522(12)
C47 C48 1.383(11)
C47 C52 1.393(13)
C48 C49 1.386(14)
C49 C50 1.343(16)
C50 C51 1.444(18)
C51 C52 1.341(16)
C53 C54 1.517(10)
C55 C56 1.510(13)
Cl7 C60 1.737(18)
Cl8 C60 1.77(2)
Cl11 C62 1.78(2)
Cl1B C62 2.12(3)
Cl1D C62 1.64(2)
Cl12 C62 1.89(3)
Cl1C C62 1.95(2)
Cl1 C57 1.760(9)
Cl2 C57 1.743(9)
Cl9 C61 1.73(2)
Cl10 C61 1.78(2)
Cl1A C61 1.79(3)
Cl3 C58 1.737(9)
Cl4 C58 1.759(10)
Cl5 C59 1.757(16)
Cl6 C59 1.759(15)
